data_4515561
loop_
_publ_author_name
'Fern\'andez, David F.'
'Rodrigues, Catarina A. B.'
'Calvelo, Mart\'in'
'Gul\'ias, Mois\'es'
'Mascare\~nas, Jos\'e L.'
'L\'opez, Fernando'

_publ_section_title
;
 Iridium(I)-Catalyzed Intramolecular Cycloisomerization of Enynes: Scope
 and Mechanistic Course
;
_journal_issue 8
_journal_name_full 'ACS Catalysis'
_journal_page_first 7397
_journal_paper_doi 10.1021/acscatal.8b02139
_journal_volume 8
_journal_year 2018
_chemical_formula_sum 'C22 H23 N O2'
_chemical_formula_weight 333.41
_space_group_crystal_system monoclinic
_space_group_IT_number 14
_space_group_name_Hall '-P 2ybc'
_space_group_name_H-M_alt 'P 1 21/c 1'
_atom_sites_solution_hydrogens geom
_audit_creation_method SHELXL-2016/6
_cell_angle_alpha 90
_cell_angle_beta 110.254(3)
_cell_angle_gamma 90
_cell_formula_units_Z 4
_cell_length_a 12.2561(9)
_cell_length_b 9.8925(7)
_cell_length_c 15.8384(11)
_cell_measurement_temperature 100(2)
_cell_volume 1801.6(2)
_computing_structure_refinement 'SHELXL-2016/6 (Sheldrick, 2016)'
_computing_structure_solution 'SHELXT 2014/5 (Sheldrick, 2014)'
_diffrn_ambient_temperature 100(2)
_diffrn_measured_fraction_theta_full 1.000
_diffrn_measured_fraction_theta_max 0.998
_diffrn_radiation_type MoK\a
_diffrn_radiation_wavelength 0.71073
_diffrn_reflns_av_R_equivalents 0.0645
_diffrn_reflns_av_unetI/netI 0.0335
_diffrn_reflns_Laue_measured_fraction_full 1.000
_diffrn_reflns_Laue_measured_fraction_max 0.998
_diffrn_reflns_limit_h_max 18
_diffrn_reflns_limit_h_min -18
_diffrn_reflns_limit_k_max 14
_diffrn_reflns_limit_k_min -14
_diffrn_reflns_limit_l_max 23
_diffrn_reflns_limit_l_min -23
_diffrn_reflns_number 72598
_diffrn_reflns_point_group_measured_fraction_full 1.000
_diffrn_reflns_point_group_measured_fraction_max 0.998
_diffrn_reflns_theta_full 25.242
_diffrn_reflns_theta_max 32.117
_diffrn_reflns_theta_min 1.771
_exptl_absorpt_coefficient_mu 0.078
_exptl_crystal_density_diffrn 1.229
_exptl_crystal_F_000 712
_exptl_crystal_size_max 0.494
_exptl_crystal_size_mid 0.189
_exptl_crystal_size_min 0.112
_refine_diff_density_max 0.409
_refine_diff_density_min -0.258
_refine_diff_density_rms 0.053
_refine_ls_extinction_method none
_refine_ls_goodness_of_fit_ref 1.049
_refine_ls_hydrogen_treatment constr
_refine_ls_matrix_type full
_refine_ls_number_parameters 228
_refine_ls_number_reflns 6310
_refine_ls_number_restraints 0
_refine_ls_restrained_S_all 1.049
_refine_ls_R_factor_all 0.0733
_refine_ls_R_factor_gt 0.0470
_refine_ls_shift/su_max 0.001
_refine_ls_shift/su_mean 0.000
_refine_ls_structure_factor_coef Fsqd
_refine_ls_weighting_details 'w=1/[\s^2^(Fo^2^)+(0.0498P)^2^+0.7052P] where P=(Fo^2^+2Fc^2^)/3'
_refine_ls_weighting_scheme calc
_refine_ls_wR_factor_gt 0.1123
_refine_ls_wR_factor_ref 0.1271
_reflns_Friedel_coverage 0.000
_reflns_number_gt 4516
_reflns_number_total 6310
_reflns_threshold_expression 'I > 2\s(I)'
_cod_data_source_file cs8b02139_si_002.cif
_cod_data_source_block 18MCD004
_cod_original_sg_symbol_H-M 'P 21/c'
_cod_database_code 4515561
_shelx_shelxl_version_number 2016/6
_shelx_space_group_comment
;
The symmetry employed for this shelxl refinement is uniquely defined
by the following loop, which should always be used as a source of
symmetry information in preference to the above space-group names.
They are only intended as comments.
;
_shelx_estimated_absorpt_t_min 0.962
_shelx_estimated_absorpt_t_max 0.991

loop_
_space_group_symop_operation_xyz
'x, y, z'
'-x, y+1/2, -z+1/2'
'-x, -y, -z'
'x, -y-1/2, z-1/2'

loop_
_atom_site_label
_atom_site_type_symbol
_atom_site_fract_x
_atom_site_fract_y
_atom_site_fract_z
_atom_site_U_iso_or_equiv
_atom_site_adp_type
_atom_site_occupancy
_atom_site_site_symmetry_order
_atom_site_calc_flag
_atom_site_refinement_flags_posn
_atom_site_refinement_flags_adp
O1 O 0.46347(8) 0.15421(10) 0.79760(6) 0.0260(2) Uani 1 1 d . .
C2 C 0.37341(10) 0.12427(12) 0.71315(8) 0.0222(2) Uani 1 1 d . .
H2A H 0.301049 0.099521 0.723912 0.027 Uiso 1 1 calc R U
H2B H 0.397183 0.046331 0.684317 0.027 Uiso 1 1 calc R U
C3 C 0.35121(9) 0.24461(11) 0.65178(8) 0.0164(2) Uani 1 1 d . .
C4 C 0.45750(9) 0.29123(10) 0.63625(7) 0.01422(19) Uani 1 1 d . .
C5 C 0.56686(9) 0.27169(11) 0.71355(7) 0.01491(19) Uani 1 1 d . .
C6 C 0.67492(9) 0.31855(11) 0.71391(7) 0.0166(2) Uani 1 1 d . .
H6 H 0.679973 0.361456 0.661732 0.020 Uiso 1 1 calc R U
C7 C 0.77462(10) 0.30349(12) 0.78898(8) 0.0206(2) Uani 1 1 d . .
H7 H 0.847130 0.335493 0.787737 0.025 Uiso 1 1 calc R U
C8 C 0.76857(11) 0.24136(13) 0.86638(8) 0.0247(2) Uani 1 1 d . .
H8 H 0.836694 0.232748 0.918138 0.030 Uiso 1 1 calc R U
C9 C 0.66355(11) 0.19233(13) 0.86780(8) 0.0244(2) Uani 1 1 d . .
H9 H 0.659125 0.149740 0.920279 0.029 Uiso 1 1 calc R U
C10 C 0.56388(10) 0.20611(12) 0.79115(8) 0.0196(2) Uani 1 1 d . .
C11 C 0.24911(9) 0.31030(11) 0.61751(7) 0.0169(2) Uani 1 1 d . .
H11 H 0.251180 0.394209 0.588931 0.020 Uiso 1 1 calc R U
C12 C 0.13486(10) 0.26793(11) 0.61895(8) 0.0177(2) Uani 1 1 d . .
C13 C 0.09902(10) 0.13308(12) 0.61120(9) 0.0235(2) Uani 1 1 d . .
H13 H 0.149882 0.064327 0.605073 0.028 Uiso 1 1 calc R U
C14 C -0.01031(11) 0.09852(13) 0.61237(10) 0.0285(3) Uani 1 1 d . .
H14 H -0.032992 0.006229 0.608228 0.034 Uiso 1 1 calc R U
C15 C -0.08645(11) 0.19750(13) 0.61953(9) 0.0261(3) Uani 1 1 d . .
H15 H -0.160612 0.173162 0.621294 0.031 Uiso 1 1 calc R U
C16 C -0.05404(10) 0.33230(13) 0.62410(9) 0.0232(2) Uani 1 1 d . .
H16 H -0.106729 0.400736 0.627521 0.028 Uiso 1 1 calc R U
C17 C 0.05566(10) 0.36730(12) 0.62368(8) 0.0200(2) Uani 1 1 d . .
H17 H 0.077232 0.459897 0.626640 0.024 Uiso 1 1 calc R U
C18 C 0.45515(9) 0.34093(11) 0.55622(7) 0.01538(19) Uani 1 1 d . .
H18 H 0.527651 0.363314 0.550495 0.018 Uiso 1 1 calc R U
C19 C 0.34806(9) 0.36371(11) 0.47581(7) 0.0153(2) Uani 1 1 d . .
O20 O 0.31569(7) 0.48135(8) 0.45364(5) 0.01865(17) Uani 1 1 d . .
N21 N 0.29083(8) 0.25686(10) 0.42786(7) 0.01911(19) Uani 1 1 d . .
C22 C 0.18352(11) 0.28401(14) 0.35192(8) 0.0257(3) Uani 1 1 d . .
H22A H 0.168346 0.208025 0.308695 0.031 Uiso 1 1 calc R U
H22B H 0.193977 0.366868 0.320492 0.031 Uiso 1 1 calc R U
C23 C 0.07940(10) 0.30211(13) 0.38183(9) 0.0264(3) Uani 1 1 d . .
H23A H 0.010238 0.322173 0.329386 0.040 Uiso 1 1 calc R U
H23B H 0.094159 0.377014 0.424835 0.040 Uiso 1 1 calc R U
H23C H 0.066579 0.218830 0.410585 0.040 Uiso 1 1 calc R U
C24 C 0.32314(11) 0.11542(12) 0.44867(9) 0.0234(2) Uani 1 1 d . .
H24A H 0.252802 0.063105 0.445058 0.028 Uiso 1 1 calc R U
H24B H 0.378438 0.109038 0.511226 0.028 Uiso 1 1 calc R U
C25 C 0.37820(16) 0.05275(17) 0.38582(11) 0.0427(4) Uani 1 1 d . .
H25A H 0.323849 0.058413 0.323732 0.064 Uiso 1 1 calc R U
H25B H 0.396555 -0.042257 0.402114 0.064 Uiso 1 1 calc R U
H25C H 0.449797 0.101571 0.390973 0.064 Uiso 1 1 calc R U

loop_
_atom_site_aniso_label
_atom_site_aniso_U_11
_atom_site_aniso_U_22
_atom_site_aniso_U_33
_atom_site_aniso_U_23
_atom_site_aniso_U_13
_atom_site_aniso_U_12
O1 0.0219(4) 0.0336(5) 0.0251(4) 0.0142(4) 0.0112(3) 0.0041(4)
C2 0.0182(5) 0.0208(5) 0.0294(6) 0.0094(5) 0.0107(5) 0.0016(4)
C3 0.0167(5) 0.0148(5) 0.0193(5) 0.0017(4) 0.0084(4) 0.0000(4)
C4 0.0141(4) 0.0120(4) 0.0169(5) 0.0010(4) 0.0058(4) 0.0005(3)
C5 0.0151(4) 0.0138(4) 0.0159(5) 0.0013(4) 0.0055(4) 0.0026(3)
C6 0.0163(5) 0.0155(5) 0.0173(5) 0.0000(4) 0.0048(4) 0.0016(4)
C7 0.0182(5) 0.0202(5) 0.0216(5) -0.0007(4) 0.0046(4) 0.0016(4)
C8 0.0227(6) 0.0275(6) 0.0191(5) 0.0021(5) 0.0014(4) 0.0064(5)
C9 0.0266(6) 0.0283(6) 0.0178(5) 0.0073(4) 0.0072(5) 0.0082(5)
C10 0.0199(5) 0.0205(5) 0.0200(5) 0.0041(4) 0.0087(4) 0.0041(4)
C11 0.0169(5) 0.0163(5) 0.0190(5) 0.0009(4) 0.0083(4) 0.0000(4)
C12 0.0161(5) 0.0193(5) 0.0190(5) 0.0035(4) 0.0078(4) 0.0016(4)
C13 0.0210(5) 0.0191(5) 0.0325(6) -0.0011(5) 0.0120(5) 0.0005(4)
C14 0.0232(6) 0.0213(6) 0.0437(8) -0.0021(5) 0.0150(6) -0.0044(5)
C15 0.0187(5) 0.0270(6) 0.0350(7) 0.0009(5) 0.0123(5) -0.0020(5)
C16 0.0184(5) 0.0240(6) 0.0295(6) 0.0035(5) 0.0114(5) 0.0039(4)
C17 0.0177(5) 0.0190(5) 0.0249(6) 0.0038(4) 0.0095(4) 0.0021(4)
C18 0.0138(4) 0.0153(4) 0.0169(5) 0.0010(4) 0.0051(4) -0.0004(4)
C19 0.0139(4) 0.0187(5) 0.0143(4) 0.0010(4) 0.0061(4) -0.0002(4)
O20 0.0185(4) 0.0185(4) 0.0190(4) 0.0047(3) 0.0065(3) 0.0007(3)
N21 0.0163(4) 0.0195(4) 0.0187(4) -0.0042(4) 0.0024(3) 0.0012(3)
C22 0.0204(5) 0.0302(6) 0.0204(6) -0.0073(5) -0.0006(4) 0.0021(5)
C23 0.0156(5) 0.0237(6) 0.0346(7) -0.0004(5) 0.0019(5) -0.0004(4)
C24 0.0220(5) 0.0178(5) 0.0283(6) -0.0057(4) 0.0060(5) -0.0003(4)
C25 0.0578(10) 0.0329(8) 0.0406(9) -0.0048(6) 0.0212(8) 0.0178(7)

loop_
_atom_type_symbol
_atom_type_description
_atom_type_scat_dispersion_real
_atom_type_scat_dispersion_imag
_atom_type_scat_source
C C 0.0033 0.0016 'International Tables Vol C Tables 4.2.6.8 and 6.1.1.4'
H H 0.0000 0.0000 'International Tables Vol C Tables 4.2.6.8 and 6.1.1.4'
N N 0.0061 0.0033 'International Tables Vol C Tables 4.2.6.8 and 6.1.1.4'
O O 0.0106 0.0060 'International Tables Vol C Tables 4.2.6.8 and 6.1.1.4'

loop_
_geom_angle_atom_site_label_1
_geom_angle_atom_site_label_2
_geom_angle_atom_site_label_3
_geom_angle
C10 O1 C2 115.31(9)
O1 C2 C3 110.32(10)
O1 C2 H2A 109.6
C3 C2 H2A 109.6
O1 C2 H2B 109.6
C3 C2 H2B 109.6
H2A C2 H2B 108.1
C11 C3 C4 122.09(10)
C11 C3 C2 125.36(10)
C4 C3 C2 112.45(9)
C18 C4 C3 122.36(10)
C18 C4 C5 122.83(9)
C3 C4 C5 114.73(9)
C6 C5 C10 117.46(10)
C6 C5 C4 122.92(10)
C10 C5 C4 119.61(10)
C7 C6 C5 121.27(10)
C7 C6 H6 119.4
C5 C6 H6 119.4
C6 C7 C8 120.08(11)
C6 C7 H7 120.0
C8 C7 H7 120.0
C9 C8 C7 120.09(11)
C9 C8 H8 120.0
C7 C8 H8 120.0
C8 C9 C10 119.32(11)
C8 C9 H9 120.3
C10 C9 H9 120.3
O1 C10 C9 115.85(10)
O1 C10 C5 122.41(10)
C9 C10 C5 121.73(11)
C3 C11 C12 127.87(10)
C3 C11 H11 116.1
C12 C11 H11 116.1
C13 C12 C17 118.17(10)
C13 C12 C11 122.93(10)
C17 C12 C11 118.82(10)
C14 C13 C12 120.63(11)
C14 C13 H13 119.7
C12 C13 H13 119.7
C15 C14 C13 120.52(12)
C15 C14 H14 119.7
C13 C14 H14 119.7
C14 C15 C16 119.72(11)
C14 C15 H15 120.1
C16 C15 H15 120.1
C15 C16 C17 119.96(11)
C15 C16 H16 120.0
C17 C16 H16 120.0
C16 C17 C12 120.95(11)
C16 C17 H17 119.5
C12 C17 H17 119.5
C4 C18 C19 125.53(10)
C4 C18 H18 117.2
C19 C18 H18 117.2
O20 C19 N21 121.54(10)
O20 C19 C18 118.86(10)
N21 C19 C18 119.57(10)
C19 N21 C24 125.21(10)
C19 N21 C22 117.53(10)
C24 N21 C22 117.15(10)
N21 C22 C23 112.18(11)
N21 C22 H22A 109.2
C23 C22 H22A 109.2
N21 C22 H22B 109.2
C23 C22 H22B 109.2
H22A C22 H22B 107.9
C22 C23 H23A 109.5
C22 C23 H23B 109.5
H23A C23 H23B 109.5
C22 C23 H23C 109.5
H23A C23 H23C 109.5
H23B C23 H23C 109.5
N21 C24 C25 113.04(11)
N21 C24 H24A 109.0
C25 C24 H24A 109.0
N21 C24 H24B 109.0
C25 C24 H24B 109.0
H24A C24 H24B 107.8
C24 C25 H25A 109.5
C24 C25 H25B 109.5
H25A C25 H25B 109.5
C24 C25 H25C 109.5
H25A C25 H25C 109.5
H25B C25 H25C 109.5

loop_
_geom_bond_atom_site_label_1
_geom_bond_atom_site_label_2
_geom_bond_distance
O1 C10 1.3694(14)
O1 C2 1.4398(16)
C2 C3 1.5010(15)
C2 H2A 0.9900
C2 H2B 0.9900
C3 C11 1.3463(15)
C3 C4 1.4806(15)
C4 C18 1.3506(15)
C4 C5 1.4821(15)
C5 C6 1.4012(15)
C5 C10 1.4015(15)
C6 C7 1.3868(15)
C6 H6 0.9500
C7 C8 1.3960(18)
C7 H7 0.9500
C8 C9 1.3830(19)
C8 H8 0.9500
C9 C10 1.3992(17)
C9 H9 0.9500
C11 C12 1.4693(15)
C11 H11 0.9500
C12 C13 1.3965(16)
C12 C17 1.4017(15)
C13 C14 1.3892(17)
C13 H13 0.9500
C14 C15 1.3841(18)
C14 H14 0.9500
C15 C16 1.3862(18)
C15 H15 0.9500
C16 C17 1.3906(16)
C16 H16 0.9500
C17 H17 0.9500
C18 C19 1.4960(15)
C18 H18 0.9500
C19 O20 1.2404(13)
C19 N21 1.3480(14)
N21 C24 1.4605(16)
N21 C22 1.4674(15)
C22 C23 1.5178(18)
C22 H22A 0.9900
C22 H22B 0.9900
C23 H23A 0.9800
C23 H23B 0.9800
C23 H23C 0.9800
C24 C25 1.5151(19)
C24 H24A 0.9900
C24 H24B 0.9900
C25 H25A 0.9800
C25 H25B 0.9800
C25 H25C 0.9800

loop_
_geom_torsion_atom_site_label_1
_geom_torsion_atom_site_label_2
_geom_torsion_atom_site_label_3
_geom_torsion_atom_site_label_4
_geom_torsion
C10 O1 C2 C3 -51.47(13)
O1 C2 C3 C11 -119.88(12)
O1 C2 C3 C4 56.52(13)
C11 C3 C4 C18 -39.37(16)
C2 C3 C4 C18 144.09(11)
C11 C3 C4 C5 143.97(11)
C2 C3 C4 C5 -32.57(13)
C18 C4 C5 C6 8.24(16)
C3 C4 C5 C6 -175.12(10)
C18 C4 C5 C10 -173.08(11)
C3 C4 C5 C10 3.56(14)
C10 C5 C6 C7 -1.51(16)
C4 C5 C6 C7 177.19(10)
C5 C6 C7 C8 -0.37(17)
C6 C7 C8 C9 1.25(19)
C7 C8 C9 C10 -0.20(19)
C2 O1 C10 C9 -158.68(11)
C2 O1 C10 C5 22.66(16)
C8 C9 C10 O1 179.55(11)
C8 C9 C10 C5 -1.77(19)
C6 C5 C10 O1 -178.82(10)
C4 C5 C10 O1 2.43(17)
C6 C5 C10 C9 2.59(17)
C4 C5 C10 C9 -176.16(11)
C4 C3 C11 C12 172.67(11)
C2 C3 C11 C12 -11.3(2)
C3 C11 C12 C13 -35.55(19)
C3 C11 C12 C17 147.80(12)
C17 C12 C13 C14 -2.91(19)
C11 C12 C13 C14 -179.58(12)
C12 C13 C14 C15 1.2(2)
C13 C14 C15 C16 1.0(2)
C14 C15 C16 C17 -1.6(2)
C15 C16 C17 C12 -0.19(19)
C13 C12 C17 C16 2.40(18)
C11 C12 C17 C16 179.21(11)
C3 C4 C18 C19 3.92(17)
C5 C4 C18 C19 -179.70(10)
C4 C18 C19 O20 108.62(13)
C4 C18 C19 N21 -73.11(15)
O20 C19 N21 C24 179.59(11)
C18 C19 N21 C24 1.37(16)
O20 C19 N21 C22 -4.34(16)
C18 C19 N21 C22 177.44(10)
C19 N21 C22 C23 -82.08(14)
C24 N21 C22 C23 94.31(13)
C19 N21 C24 C25 -105.59(14)
C22 N21 C24 C25 78.33(15)
